data_7219611
loop_
_publ_author_name
'Wang, Jungang'
'Wang, Miao'
'Xiang, Jiachen'
'Cao, Liping'
'Wu, Anxin'
'Isaacs, Lyle'

_publ_section_title
;
 Dimeric packing of molecular clips induced by interactions between
 \p-systems
;
_journal_issue 12
_journal_name_full CrystEngComm
_journal_page_first 2486
_journal_paper_doi 10.1039/C4CE02447H
_journal_volume 17
_journal_year 2015
_chemical_formula_sum 'C44 H42 Cl6 N6 O8'
_chemical_formula_weight 995.54
_chemical_name_systematic
; 
 ? 
;
_space_group_IT_number 2
_symmetry_cell_setting triclinic
_symmetry_space_group_name_Hall '-P 1'
_symmetry_space_group_name_H-M 'P -1'
_atom_sites_solution_hydrogens geom
_atom_sites_solution_primary direct
_atom_sites_solution_secondary difmap
_audit_creation_method SHELXL-97
_audit_update_record
;
2014-03-18 deposited with the CCDC.
2015-02-16 downloaded from the CCDC.
;
_cell_angle_alpha 92.5080(10)
_cell_angle_beta 93.7200(10)
_cell_angle_gamma 98.8250(10)
_cell_formula_units_Z 2
_cell_length_a 10.7259(9)
_cell_length_b 14.2208(12)
_cell_length_c 14.8907(12)
_cell_measurement_reflns_used 4171
_cell_measurement_temperature 100(2)
_cell_measurement_theta_max 20.81
_cell_measurement_theta_min 2.22
_cell_volume 2236.3(3)
_computing_cell_refinement 'Bruker SAINT'
_computing_data_collection 'Bruker APEX2'
_computing_data_reduction 'Bruker SAINT'
_computing_molecular_graphics 'Bruker SHELXTL'
_computing_publication_material 'Bruker SHELXTL'
_computing_structure_refinement 'SHELXL-97 (Sheldrick, 1997)'
_computing_structure_solution 'SHELXS-97 (Sheldrick, 1990)'
_diffrn_ambient_temperature 100(2)
_diffrn_measured_fraction_theta_full 0.978
_diffrn_measured_fraction_theta_max 0.978
_diffrn_measurement_device_type 'Bruker APEX-II CCD'
_diffrn_measurement_method '\f and \w scans'
_diffrn_radiation_monochromator graphite
_diffrn_radiation_source 'fine-focus sealed tube'
_diffrn_radiation_type MoK\a
_diffrn_radiation_wavelength 0.71073
_diffrn_reflns_av_R_equivalents 0.0315
_diffrn_reflns_av_sigmaI/netI 0.0361
_diffrn_reflns_limit_h_max 10
_diffrn_reflns_limit_h_min -10
_diffrn_reflns_limit_k_max 14
_diffrn_reflns_limit_k_min -14
_diffrn_reflns_limit_l_max 14
_diffrn_reflns_limit_l_min -14
_diffrn_reflns_number 13370
_diffrn_reflns_theta_full 20.81
_diffrn_reflns_theta_max 20.81
_diffrn_reflns_theta_min 1.93
_diffrn_standards_number 0
_exptl_absorpt_coefficient_mu 0.445
_exptl_absorpt_correction_type none
_exptl_crystal_colour colorless
_exptl_crystal_density_diffrn 1.478
_exptl_crystal_density_meas 1.478
_exptl_crystal_density_method 'not measured'
_exptl_crystal_description block
_exptl_crystal_F_000 1028
_exptl_crystal_size_max 0.20
_exptl_crystal_size_mid 0.12
_exptl_crystal_size_min 0.10
_refine_diff_density_max 0.882
_refine_diff_density_min -0.727
_refine_diff_density_rms 0.087
_refine_ls_extinction_method none
_refine_ls_goodness_of_fit_ref 1.065
_refine_ls_hydrogen_treatment mixed
_refine_ls_matrix_type full
_refine_ls_number_parameters 643
_refine_ls_number_reflns 4582
_refine_ls_number_restraints 90
_refine_ls_restrained_S_all 1.080
_refine_ls_R_factor_all 0.0782
_refine_ls_R_factor_gt 0.0637
_refine_ls_shift/su_max 0.000
_refine_ls_shift/su_mean 0.000
_refine_ls_structure_factor_coef Fsqd
_refine_ls_weighting_details 'calc w=1/[\s^2^(Fo^2^)+(0.1197P)^2^+5.6112P] where P=(Fo^2^+2Fc^2^)/3'
_refine_ls_weighting_scheme calc
_refine_ls_wR_factor_gt 0.1797
_refine_ls_wR_factor_ref 0.1951
_reflns_number_gt 3740
_reflns_number_total 4582
_reflns_threshold_expression >2sigma(I)
_cod_data_source_file c4ce02447h2.cif
_cod_data_source_block 1
_cod_depositor_comments
;
The following automatic conversions were performed:

'_symmetry_cell_setting' value 'Triclinic' changed to 'triclinic'
according to
/usr/data/users/saulius/crontab/automatic-downloads/rss-feeds/RSC/lib/dictionaries/cif_core.dic
dictionary named 'cif_core.dic' version 2.4.2 from 2011-04-26.

Automatic conversion script
Id: cif_fix_values 3008 2015-01-20 13:52:24Z robertas 

 Adding full bibliography for 7219611--7219617.cif.
;
_cod_original_sg_symbol_H-M P-1
_cod_database_code 7219611

loop_
_symmetry_equiv_pos_as_xyz
'x, y, z'
'-x, -y, -z'

loop_
_atom_site_label
_atom_site_type_symbol
_atom_site_fract_x
_atom_site_fract_y
_atom_site_fract_z
_atom_site_U_iso_or_equiv
_atom_site_adp_type
_atom_site_occupancy
_atom_site_symmetry_multiplicity
_atom_site_calc_flag
_atom_site_refinement_flags
_atom_site_disorder_assembly
_atom_site_disorder_group
C1 C 0.3942(6) 0.9364(4) 0.2563(4) 0.0341(16) Uani 1 1 d . . .
H1 H 0.3312 0.8815 0.2564 0.041 Uiso 1 1 calc R . .
C2 C 0.4844(5) 0.9528(4) 0.3270(4) 0.0287(14) Uani 1 1 d . . .
H2 H 0.4830 0.9096 0.3740 0.034 Uiso 1 1 calc R . .
C3 C 0.5789(5) 1.0333(4) 0.3302(4) 0.0206(13) Uani 1 1 d . . .
C4 C 0.5740(5) 1.0922(4) 0.2587(4) 0.0245(14) Uani 1 1 d . . .
H4 H 0.6352 1.1478 0.2570 0.029 Uiso 1 1 calc R . .
C5 C 0.4797(6) 1.0696(5) 0.1898(4) 0.0319(15) Uani 1 1 d . . .
H5 H 0.4790 1.1110 0.1414 0.038 Uiso 1 1 calc R . .
C6 C 0.6771(5) 1.0561(4) 0.4038(4) 0.0204(13) Uani 1 1 d . . .
H6 H 0.7204 1.1197 0.4103 0.024 Uiso 1 1 calc R . .
C7 C 0.7110(5) 0.9953(4) 0.4626(3) 0.0188(13) Uani 1 1 d . . .
H7 H 0.6650 0.9324 0.4574 0.023 Uiso 1 1 calc R . .
C8 C 0.8123(5) 1.0160(4) 0.5342(4) 0.0192(13) Uani 1 1 d . . .
C9 C 0.8181(5) 0.9594(3) 0.6092(3) 0.0163(13) Uani 1 1 d . . .
C10 C 0.9234(5) 0.9780(3) 0.6738(3) 0.0162(12) Uani 1 1 d . . .
C11 C 1.0217(5) 1.0538(3) 0.6649(3) 0.0171(13) Uani 1 1 d . . .
C12 C 1.0118(5) 1.1103(4) 0.5911(4) 0.0218(13) Uani 1 1 d . . .
H12 H 1.0760 1.1631 0.5850 0.026 Uiso 1 1 calc R . .
C13 C 0.9116(5) 1.0915(4) 0.5270(4) 0.0206(13) Uani 1 1 d . . .
H13 H 0.9096 1.1304 0.4768 0.025 Uiso 1 1 calc R . .
C14 C 1.1320(5) 1.0750(4) 0.7293(4) 0.0221(13) Uani 1 1 d . . .
H14 H 1.1457 1.0272 0.7698 0.026 Uiso 1 1 calc R . .
C15 C 1.2148(5) 1.1546(4) 0.7363(4) 0.0289(15) Uani 1 1 d . . .
H15 H 1.2006 1.2023 0.6958 0.035 Uiso 1 1 calc R . .
C16 C 1.3266(5) 1.1763(4) 0.8006(4) 0.0278(14) Uani 1 1 d . . .
C17 C 1.3550(5) 1.1197(4) 0.8693(4) 0.0263(14) Uani 1 1 d . . .
H17 H 1.3011 1.0615 0.8770 0.032 Uiso 1 1 calc R . .
C18 C 1.4620(6) 1.1475(4) 0.9271(4) 0.0314(15) Uani 1 1 d . . .
H18 H 1.4795 1.1059 0.9729 0.038 Uiso 1 1 calc R . .
C19 C 1.5144(9) 1.2794(6) 0.8555(6) 0.088(3) Uani 1 1 d . . .
H19 H 1.5713 1.3363 0.8487 0.105 Uiso 1 1 calc R . .
C20 C 1.4121(8) 1.2589(5) 0.7942(6) 0.070(3) Uani 1 1 d . . .
H20 H 1.3997 1.3008 0.7476 0.084 Uiso 1 1 calc R . .
C21 C 0.7080(5) 0.8828(3) 0.6243(3) 0.0164(12) Uani 1 1 d . . .
H21A H 0.6762 0.8972 0.6834 0.020 Uiso 1 1 calc R . .
H21B H 0.6391 0.8863 0.5776 0.020 Uiso 1 1 calc R . .
C22 C 0.9242(5) 0.9149(3) 0.7532(3) 0.0195(13) Uani 1 1 d . . .
H22A H 1.0015 0.9369 0.7932 0.023 Uiso 1 1 calc R . .
H22B H 0.8503 0.9217 0.7880 0.023 Uiso 1 1 calc R . .
C23 C 0.7519(5) 0.7371(3) 0.5434(4) 0.0142(9) Uani 1 1 d . . .
C24 C 1.0250(5) 0.7728(3) 0.7115(3) 0.0142(9) Uani 1 1 d . . .
C25 C 0.8036(5) 0.7538(4) 0.6989(3) 0.0178(13) Uani 1 1 d . . .
C26 C 0.7172(6) 0.7349(3) 0.7772(4) 0.0191(13) Uani 1 1 d . . .
C27 C 0.7171(6) 0.6962(5) 0.9299(4) 0.0355(16) Uani 1 1 d . . .
H27A H 0.6688 0.6310 0.9200 0.043 Uiso 1 1 calc R . .
H27B H 0.6568 0.7409 0.9409 0.043 Uiso 1 1 calc R . .
C28 C 0.8105(7) 0.7005(5) 1.0082(4) 0.0489(18) Uani 1 1 d . . .
H28A H 0.8732 0.6594 0.9950 0.073 Uiso 1 1 calc R . .
H28B H 0.7670 0.6786 1.0612 0.073 Uiso 1 1 calc R . .
H28C H 0.8531 0.7663 1.0204 0.073 Uiso 1 1 calc R . .
C29 C 0.8509(5) 0.6615(3) 0.6590(3) 0.0169(12) Uani 1 1 d . . .
C30 C 0.7843(5) 0.5701(4) 0.6979(4) 0.0182(13) Uani 1 1 d . . .
C31 C 0.5784(5) 0.4800(4) 0.7039(5) 0.0389(17) Uani 1 1 d . . .
H31A H 0.5819 0.4911 0.7702 0.047 Uiso 1 1 calc R . .
H31B H 0.6006 0.4162 0.6899 0.047 Uiso 1 1 calc R . .
C32 C 0.4486(7) 0.4869(6) 0.6625(7) 0.085(3) Uani 1 1 d . . .
H32A H 0.4269 0.5496 0.6789 0.127 Uiso 1 1 calc R . .
H32B H 0.3867 0.4371 0.6849 0.127 Uiso 1 1 calc R . .
H32C H 0.4478 0.4786 0.5968 0.127 Uiso 1 1 calc R . .
C33 C 0.8550(5) 0.5979(3) 0.4979(3) 0.0173(12) Uani 1 1 d . . .
H33A H 0.7975 0.5932 0.4426 0.021 Uiso 1 1 calc R . .
H33B H 0.8482 0.5339 0.5224 0.021 Uiso 1 1 calc R . .
C34 C 1.0685(5) 0.6227(4) 0.6388(3) 0.0180(12) Uani 1 1 d . . .
H34A H 1.0334 0.5543 0.6412 0.022 Uiso 1 1 calc R . .
H34B H 1.1515 0.6337 0.6740 0.022 Uiso 1 1 calc R . .
C35 C 0.9899(5) 0.6294(3) 0.4740(3) 0.0148(12) Uani 1 1 d . . .
C36 C 1.0904(5) 0.6434(3) 0.5410(3) 0.0162(12) Uani 1 1 d . . .
C37 C 1.2132(5) 0.6747(3) 0.5164(4) 0.0187(13) Uani 1 1 d . . .
C38 C 1.2351(5) 0.6903(4) 0.4273(4) 0.0254(14) Uani 1 1 d . . .
H38 H 1.3186 0.7117 0.4113 0.030 Uiso 1 1 calc R . .
C39 C 1.1360(5) 0.6751(4) 0.3615(4) 0.0230(14) Uani 1 1 d . . .
H39 H 1.1517 0.6860 0.3004 0.028 Uiso 1 1 calc R . .
C40 C 1.0140(5) 0.6440(3) 0.3843(4) 0.0205(13) Uani 1 1 d . . .
C41 C 1.4340(5) 0.7134(4) 0.5615(4) 0.0342(15) Uani 1 1 d . . .
H41A H 1.4561 0.6654 0.5187 0.051 Uiso 1 1 calc R . .
H41B H 1.4916 0.7187 0.6160 0.051 Uiso 1 1 calc R . .
H41C H 1.4414 0.7751 0.5339 0.051 Uiso 1 1 calc R . .
C42 C 0.9331(6) 0.6336(4) 0.2294(4) 0.0379(16) Uani 1 1 d . . .
H42A H 0.9636 0.7003 0.2184 0.057 Uiso 1 1 calc R . .
H42B H 0.8541 0.6117 0.1925 0.057 Uiso 1 1 calc R . .
H42C H 0.9967 0.5943 0.2136 0.057 Uiso 1 1 calc R . .
C43 C 0.7986(17) 0.0709(9) 0.9622(11) 0.059(6) Uani 0.574(6) 1 d PDU A 1
H43 H 0.7096 0.0671 0.9361 0.071 Uiso 0.574(6) 1 calc PR A 1
Cl1 Cl 0.8335(4) -0.0405(2) 0.9697(2) 0.0660(15) Uani 0.574(6) 1 d PDU A 1
Cl2 Cl 0.816(5) 0.1355(13) 1.0651(15) 0.076(3) Uani 0.574(6) 1 d PD A 1
Cl3 Cl 0.9072(5) 0.1366(4) 0.8870(3) 0.0658(14) Uani 0.574(6) 1 d PD A 1
C43' C 0.834(2) 0.0862(17) 0.9671(16) 0.068(11) Uani 0.426(6) 1 d PDU A 2
H43' H 0.7602 0.0408 0.9381 0.082 Uiso 0.426(6) 1 calc PR A 2
Cl1' Cl 0.9674(7) 0.0323(5) 0.9821(4) 0.099(3) Uani 0.426(6) 1 d PD . 2
Cl2' Cl 0.800(6) 0.1321(18) 1.072(2) 0.076(3) Uani 0.426(6) 1 d PD A 2
Cl3' Cl 0.8755(8) 0.1912(7) 0.8980(5) 0.090(2) Uani 0.426(6) 1 d PD A 2
C44 C 0.7566(7) 0.3844(6) 0.0379(4) 0.040(2) Uani 0.858(5) 1 d PDU B 1
H44 H 0.7163 0.3169 0.0229 0.048 Uiso 0.858(5) 1 calc PR B 1
Cl4 Cl 0.81410(18) 0.43461(13) -0.06000(13) 0.0426(7) Uani 0.858(5) 1 d PDU B 1
Cl5 Cl 0.6416(3) 0.4496(3) 0.0782(2) 0.0686(10) Uani 0.858(5) 1 d PDU B 1
Cl6 Cl 0.8820(2) 0.38607(13) 0.11969(13) 0.0514(8) Uani 0.858(5) 1 d PDU B 1
C44' C 0.708(3) 0.373(2) 0.0437(19) 0.023(14) Uani 0.142(5) 1 d PDU B 2
H44' H 0.6729 0.3141 0.0048 0.027 Uiso 0.142(5) 1 calc PR B 2
Cl4' Cl 0.855(2) 0.428(2) 0.009(2) 0.146(10) Uani 0.142(5) 1 d PDU B 2
Cl5' Cl 0.606(2) 0.4608(16) 0.0386(16) 0.081(8) Uani 0.142(5) 1 d PDU B 2
Cl6' Cl 0.736(3) 0.3461(18) 0.1563(15) 0.142(10) Uani 0.142(5) 1 d PDU B 2
N1 N 0.3894(5) 0.9930(4) 0.1870(3) 0.0361(13) Uani 1 1 d . . .
N2 N 1.5411(5) 1.2271(4) 0.9233(4) 0.0495(15) Uani 1 1 d . . .
N3 N 0.7348(4) 0.7853(3) 0.6223(3) 0.0152(10) Uani 1 1 d . . .
N4 N 0.9203(4) 0.8141(3) 0.7266(3) 0.0152(10) Uani 1 1 d . . .
N5 N 0.8153(4) 0.6636(3) 0.5639(3) 0.0147(10) Uani 1 1 d . . .
N6 N 0.9842(4) 0.6787(3) 0.6826(3) 0.0133(10) Uani 1 1 d . . .
O1 O 0.7126(3) 0.7548(2) 0.4684(2) 0.0193(9) Uani 1 1 d . . .
O2 O 1.1336(3) 0.8118(2) 0.7228(2) 0.0204(9) Uani 1 1 d . . .
O3 O 0.6065(4) 0.7310(3) 0.7710(3) 0.0399(11) Uani 1 1 d . . .
O4 O 0.7867(4) 0.7224(3) 0.8507(2) 0.0290(10) Uani 1 1 d . . .
O5 O 0.8317(4) 0.5239(3) 0.7505(3) 0.0292(10) Uani 1 1 d . . .
O6 O 0.6645(3) 0.5530(3) 0.6649(3) 0.0342(11) Uani 1 1 d . . .
O7 O 0.9106(3) 0.6254(2) 0.3229(2) 0.0245(9) Uani 1 1 d . . .
O8 O 1.3070(3) 0.6858(2) 0.5849(2) 0.0260(9) Uani 1 1 d . . .

loop_
_atom_site_aniso_label
_atom_site_aniso_U_11
_atom_site_aniso_U_22
_atom_site_aniso_U_33
_atom_site_aniso_U_23
_atom_site_aniso_U_13
_atom_site_aniso_U_12
C1 0.025(4) 0.028(3) 0.051(4) -0.009(3) 0.003(3) 0.011(3)
C2 0.020(3) 0.030(4) 0.038(4) 0.001(3) 0.002(3) 0.011(3)
C3 0.014(3) 0.020(3) 0.030(3) -0.002(3) 0.006(3) 0.011(3)
C4 0.019(3) 0.032(3) 0.024(3) -0.001(3) 0.003(3) 0.011(3)
C5 0.028(4) 0.049(4) 0.024(4) -0.002(3) 0.008(3) 0.021(3)
C6 0.014(3) 0.020(3) 0.028(3) 0.000(3) 0.006(3) 0.004(2)
C7 0.015(3) 0.016(3) 0.027(3) 0.004(3) 0.007(3) 0.004(2)
C8 0.014(3) 0.016(3) 0.030(3) 0.004(3) 0.008(3) 0.007(3)
C9 0.014(3) 0.013(3) 0.024(3) -0.001(2) 0.006(2) 0.007(2)
C10 0.022(3) 0.009(3) 0.020(3) -0.002(2) 0.007(2) 0.008(2)
C11 0.012(3) 0.012(3) 0.028(3) -0.001(2) 0.005(2) 0.003(2)
C12 0.016(3) 0.013(3) 0.036(4) 0.003(3) 0.007(3) 0.001(2)
C13 0.019(3) 0.017(3) 0.029(3) 0.008(2) 0.009(3) 0.008(3)
C14 0.019(3) 0.016(3) 0.032(3) 0.005(2) 0.006(3) 0.003(3)
C15 0.029(4) 0.020(3) 0.038(4) 0.004(3) 0.002(3) 0.002(3)
C16 0.022(3) 0.024(3) 0.035(4) -0.002(3) 0.000(3) -0.003(3)
C17 0.023(3) 0.022(3) 0.033(4) -0.006(3) 0.003(3) 0.000(3)
C18 0.032(4) 0.034(4) 0.030(4) -0.003(3) 0.006(3) 0.011(3)
C19 0.075(6) 0.070(6) 0.095(7) 0.034(5) -0.045(6) -0.052(5)
C20 0.067(6) 0.048(5) 0.078(6) 0.031(4) -0.032(5) -0.037(4)
C21 0.014(3) 0.017(3) 0.021(3) 0.004(2) 0.004(2) 0.007(2)
C22 0.016(3) 0.017(3) 0.026(3) -0.004(2) 0.004(2) 0.001(2)
C23 0.010(2) 0.015(2) 0.016(2) 0.0028(17) 0.0010(16) -0.0029(17)
C24 0.010(2) 0.015(2) 0.016(2) 0.0028(17) 0.0010(16) -0.0029(17)
C25 0.017(3) 0.020(3) 0.018(3) 0.006(2) 0.004(2) 0.007(2)
C26 0.019(4) 0.015(3) 0.023(3) 0.001(2) 0.000(3) 0.004(2)
C27 0.041(4) 0.047(4) 0.022(3) 0.009(3) 0.016(3) 0.011(3)
C28 0.070(5) 0.053(4) 0.026(4) 0.006(3) 0.001(3) 0.015(4)
C29 0.012(3) 0.016(3) 0.023(3) 0.000(2) 0.002(2) 0.003(2)
C30 0.023(4) 0.014(3) 0.020(3) 0.000(3) 0.007(3) 0.005(3)
C31 0.025(4) 0.026(3) 0.064(4) 0.015(3) 0.014(3) -0.011(3)
C32 0.026(4) 0.070(6) 0.155(9) 0.065(6) 0.001(5) -0.020(4)
C33 0.017(3) 0.012(3) 0.021(3) -0.002(2) -0.002(2) 0.002(2)
C34 0.014(3) 0.020(3) 0.020(3) 0.004(2) -0.003(2) 0.004(2)
C35 0.019(3) 0.004(3) 0.023(3) 0.000(2) 0.005(3) 0.003(2)
C36 0.018(3) 0.010(3) 0.022(3) -0.003(2) 0.003(3) 0.005(2)
C37 0.014(3) 0.013(3) 0.029(4) -0.005(2) 0.002(3) 0.001(2)
C38 0.022(3) 0.022(3) 0.033(4) -0.002(3) 0.010(3) 0.002(3)
C39 0.032(4) 0.018(3) 0.020(3) -0.001(2) 0.011(3) 0.005(3)
C40 0.026(4) 0.011(3) 0.024(3) -0.001(2) 0.002(3) 0.004(2)
C41 0.011(3) 0.036(4) 0.053(4) -0.001(3) 0.004(3) -0.003(3)
C42 0.051(4) 0.040(4) 0.022(4) 0.003(3) -0.001(3) 0.006(3)
C43 0.036(7) 0.093(10) 0.053(9) -0.030(7) -0.029(6) 0.044(7)
Cl1 0.087(3) 0.058(2) 0.052(2) 0.0018(16) 0.0146(18) 0.0056(19)
Cl2 0.108(10) 0.0612(17) 0.062(3) -0.0024(16) 0.004(2) 0.021(3)
Cl3 0.063(3) 0.064(3) 0.062(3) 0.009(2) 0.003(2) -0.014(2)
C43' 0.061(14) 0.091(13) 0.051(12) 0.009(9) -0.013(9) 0.011(8)
Cl1' 0.113(6) 0.109(5) 0.081(4) -0.005(3) -0.004(3) 0.049(4)
Cl2' 0.108(10) 0.0612(17) 0.062(3) -0.0024(16) 0.004(2) 0.021(3)
Cl3' 0.083(5) 0.103(6) 0.078(4) 0.017(5) -0.002(3) -0.003(5)
C44 0.034(5) 0.042(5) 0.038(5) 0.012(4) -0.003(4) -0.015(4)
Cl4 0.0409(12) 0.0457(12) 0.0367(13) 0.0083(9) 0.0023(9) -0.0085(9)
Cl5 0.0438(17) 0.084(2) 0.074(2) -0.0093(18) 0.0165(16) -0.0048(15)
Cl6 0.0697(16) 0.0397(12) 0.0401(13) 0.0004(9) -0.0205(10) 0.0045(10)
C44' 0.022(17) 0.017(16) 0.030(17) 0.001(10) -0.001(10) 0.009(10)
Cl4' 0.138(13) 0.142(13) 0.157(14) -0.001(10) 0.016(10) 0.018(9)
Cl5' 0.075(11) 0.072(9) 0.090(11) 0.012(8) -0.003(8) 0.000(7)
Cl6' 0.174(14) 0.140(12) 0.110(12) 0.013(9) -0.024(9) 0.027(9)
N1 0.024(3) 0.047(3) 0.035(3) -0.018(3) -0.002(2) 0.009(3)
N2 0.045(4) 0.046(4) 0.050(4) 0.004(3) -0.013(3) -0.011(3)
N3 0.010(2) 0.016(2) 0.021(3) 0.0047(19) 0.0026(19) 0.0037(19)
N4 0.006(2) 0.012(2) 0.026(3) -0.0015(19) 0.0029(19) -0.0031(19)
N5 0.011(2) 0.015(2) 0.018(3) 0.0007(19) -0.0014(19) 0.0018(19)
N6 0.009(2) 0.014(2) 0.018(2) 0.0000(18) 0.0000(18) 0.0013(19)
O1 0.016(2) 0.0183(19) 0.023(2) 0.0032(16) -0.0006(16) 0.0014(16)
O2 0.013(2) 0.024(2) 0.024(2) 0.0024(16) 0.0005(16) 0.0026(17)
O3 0.018(3) 0.075(3) 0.028(2) 0.013(2) 0.0073(19) 0.006(2)
O4 0.028(2) 0.042(2) 0.019(2) 0.0072(18) 0.0062(19) 0.0100(19)
O5 0.033(2) 0.023(2) 0.031(2) 0.0107(19) 0.002(2) 0.0011(19)
O6 0.016(2) 0.029(2) 0.058(3) 0.022(2) 0.003(2) -0.0003(18)
O7 0.026(2) 0.028(2) 0.019(2) -0.0026(16) -0.0001(18) 0.0044(17)
O8 0.013(2) 0.029(2) 0.033(2) -0.0055(17) -0.0001(18) -0.0002(17)

loop_
_atom_type_symbol
_atom_type_description
_atom_type_scat_dispersion_real
_atom_type_scat_dispersion_imag
_atom_type_scat_source
C C 0.0033 0.0016 'International Tables Vol C Tables 4.2.6.8 and 6.1.1.4'
H H 0.0000 0.0000 'International Tables Vol C Tables 4.2.6.8 and 6.1.1.4'
N N 0.0061 0.0033 'International Tables Vol C Tables 4.2.6.8 and 6.1.1.4'
O O 0.0106 0.0060 'International Tables Vol C Tables 4.2.6.8 and 6.1.1.4'
Cl Cl 0.1484 0.1585 'International Tables Vol C Tables 4.2.6.8 and 6.1.1.4'

loop_
_geom_angle_atom_site_label_1
_geom_angle_atom_site_label_2
_geom_angle_atom_site_label_3
_geom_angle
_geom_angle_site_symmetry_1
N1 C1 C2 123.9(6) .
N1 C1 H1 118.0 .
C2 C1 H1 118.0 .
C1 C2 C3 120.1(6) .
C1 C2 H2 119.9 .
C3 C2 H2 119.9 .
C4 C3 C2 116.1(5) .
C4 C3 C6 120.7(5) .
C2 C3 C6 123.3(5) .
C5 C4 C3 119.8(5) .
C5 C4 H4 120.1 .
C3 C4 H4 120.1 .
N1 C5 C4 124.0(6) .
N1 C5 H5 118.0 .
C4 C5 H5 118.0 .
C7 C6 C3 125.5(5) .
C7 C6 H6 117.2 .
C3 C6 H6 117.2 .
C6 C7 C8 126.1(5) .
C6 C7 H7 116.9 .
C8 C7 H7 116.9 .
C13 C8 C9 118.0(5) .
C13 C8 C7 119.8(5) .
C9 C8 C7 122.1(5) .
C8 C9 C10 120.1(5) .
C8 C9 C21 120.0(4) .
C10 C9 C21 119.8(4) .
C11 C10 C9 120.8(4) .
C11 C10 C22 121.5(5) .
C9 C10 C22 117.7(4) .
C12 C11 C10 117.9(5) .
C12 C11 C14 119.5(5) .
C10 C11 C14 122.6(5) .
C13 C12 C11 121.8(5) .
C13 C12 H12 119.1 .
C11 C12 H12 119.1 .
C12 C13 C8 121.4(5) .
C12 C13 H13 119.3 .
C8 C13 H13 119.3 .
C15 C14 C11 125.9(5) .
C15 C14 H14 117.0 .
C11 C14 H14 117.0 .
C14 C15 C16 126.3(5) .
C14 C15 H15 116.8 .
C16 C15 H15 116.8 .
C17 C16 C20 115.5(5) .
C17 C16 C15 124.7(5) .
C20 C16 C15 119.9(6) .
C16 C17 C18 120.1(5) .
C16 C17 H17 120.0 .
C18 C17 H17 120.0 .
N2 C18 C17 124.8(6) .
N2 C18 H18 117.6 .
C17 C18 H18 117.6 .
N2 C19 C20 125.8(7) .
N2 C19 H19 117.1 .
C20 C19 H19 117.1 .
C19 C20 C16 119.4(7) .
C19 C20 H20 120.3 .
C16 C20 H20 120.3 .
N3 C21 C9 115.9(4) .
N3 C21 H21A 108.3 .
C9 C21 H21A 108.3 .
N3 C21 H21B 108.3 .
C9 C21 H21B 108.3 .
H21A C21 H21B 107.4 .
N4 C22 C10 113.3(4) .
N4 C22 H22A 108.9 .
C10 C22 H22A 108.9 .
N4 C22 H22B 108.9 .
C10 C22 H22B 108.9 .
H22A C22 H22B 107.7 .
O1 C23 N5 126.2(5) .
O1 C23 N3 125.6(4) .
N5 C23 N3 108.2(4) .
O2 C24 N4 125.8(4) .
O2 C24 N6 126.3(5) .
N4 C24 N6 107.9(4) .
N4 C25 N3 114.4(4) .
N4 C25 C26 112.5(4) .
N3 C25 C26 110.6(4) .
N4 C25 C29 101.9(4) .
N3 C25 C29 103.0(4) .
C26 C25 C29 113.9(4) .
O3 C26 O4 125.9(5) .
O3 C26 C25 124.8(5) .
O4 C26 C25 109.3(5) .
O4 C27 C28 107.9(5) .
O4 C27 H27A 110.1 .
C28 C27 H27A 110.1 .
O4 C27 H27B 110.1 .
C28 C27 H27B 110.1 .
H27A C27 H27B 108.4 .
C27 C28 H28A 109.5 .
C27 C28 H28B 109.5 .
H28A C28 H28B 109.5 .
C27 C28 H28C 109.5 .
H28A C28 H28C 109.5 .
H28B C28 H28C 109.5 .
N6 C29 N5 115.1(4) .
N6 C29 C30 112.6(4) .
N5 C29 C30 110.8(4) .
N6 C29 C25 103.7(4) .
N5 C29 C25 102.1(4) .
C30 C29 C25 111.9(4) .
O5 C30 O6 125.5(5) .
O5 C30 C29 125.3(5) .
O6 C30 C29 109.1(5) .
O6 C31 C32 106.1(5) .
O6 C31 H31A 110.5 .
C32 C31 H31A 110.5 .
O6 C31 H31B 110.5 .
C32 C31 H31B 110.5 .
H31A C31 H31B 108.7 .
C31 C32 H32A 109.5 .
C31 C32 H32B 109.5 .
H32A C32 H32B 109.5 .
C31 C32 H32C 109.5 .
H32A C32 H32C 109.5 .
H32B C32 H32C 109.5 .
N5 C33 C35 112.2(4) .
N5 C33 H33A 109.2 .
C35 C33 H33A 109.2 .
N5 C33 H33B 109.2 .
C35 C33 H33B 109.2 .
H33A C33 H33B 107.9 .
N6 C34 C36 115.8(4) .
N6 C34 H34A 108.3 .
C36 C34 H34A 108.3 .
N6 C34 H34B 108.3 .
C36 C34 H34B 108.3 .
H34A C34 H34B 107.4 .
C40 C35 C36 119.8(5) .
C40 C35 C33 119.4(5) .
C36 C35 C33 120.8(4) .
C37 C36 C35 118.9(5) .
C37 C36 C34 119.8(4) .
C35 C36 C34 121.2(5) .
O8 C37 C38 123.6(5) .
O8 C37 C36 115.9(5) .
C38 C37 C36 120.5(5) .
C37 C38 C39 120.3(5) .
C37 C38 H38 119.8 .
C39 C38 H38 119.8 .
C38 C39 C40 120.2(5) .
C38 C39 H39 119.9 .
C40 C39 H39 119.9 .
O7 C40 C39 123.9(5) .
O7 C40 C35 115.9(5) .
C39 C40 C35 120.3(5) .
O8 C41 H41A 109.5 .
O8 C41 H41B 109.5 .
H41A C41 H41B 109.5 .
O8 C41 H41C 109.5 .
H41A C41 H41C 109.5 .
H41B C41 H41C 109.5 .
O7 C42 H42A 109.5 .
O7 C42 H42B 109.5 .
H42A C42 H42B 109.5 .
O7 C42 H42C 109.5 .
H42A C42 H42C 109.5 .
H42B C42 H42C 109.5 .
Cl1 C43 Cl2 113.3(10) .
Cl1 C43 Cl3 108.8(7) .
Cl2 C43 Cl3 107.2(11) .
Cl1 C43 H43 109.1 .
Cl2 C43 H43 109.1 .
Cl3 C43 H43 109.1 .
Cl1' C43' Cl2' 108.2(19) .
Cl1' C43' Cl3' 107.4(12) .
Cl2' C43' Cl3' 106.0(14) .
Cl1' C43' H43' 111.7 .
Cl2' C43' H43' 111.7 .
Cl3' C43' H43' 111.7 .
Cl1' Cl1' C43' 153.0(11) 2_757
Cl6 C44 Cl4 109.7(4) .
Cl6 C44 Cl5 110.8(4) .
Cl4 C44 Cl5 109.2(4) .
Cl6 C44 H44 109.0 .
Cl4 C44 H44 109.0 .
Cl5 C44 H44 109.0 .
Cl6' C44' Cl4' 106(2) .
Cl6' C44' Cl5' 109.1(18) .
Cl4' C44' Cl5' 105.7(18) .
Cl6' C44' H44' 111.9 .
Cl4' C44' H44' 111.9 .
Cl5' C44' H44' 111.9 .
C1 N1 C5 116.1(5) .
C18 N2 C19 114.4(6) .
C23 N3 C25 112.4(4) .
C23 N3 C21 121.9(4) .
C25 N3 C21 119.2(4) .
C24 N4 C25 113.5(4) .
C24 N4 C22 124.3(4) .
C25 N4 C22 121.4(4) .
C23 N5 C29 113.4(4) .
C23 N5 C33 124.8(4) .
C29 N5 C33 121.6(4) .
C24 N6 C29 111.3(4) .
C24 N6 C34 120.9(4) .
C29 N6 C34 120.8(4) .
C26 O4 C27 116.0(4) .
C30 O6 C31 118.5(4) .
C40 O7 C42 117.4(4) .
C37 O8 C41 117.4(4) .

loop_
_geom_bond_atom_site_label_1
_geom_bond_atom_site_label_2
_geom_bond_distance
_geom_bond_site_symmetry_2
C1 N1 1.339(8) .
C1 C2 1.370(8) .
C1 H1 0.9500 .
C2 C3 1.405(8) .
C2 H2 0.9500 .
C3 C4 1.386(8) .
C3 C6 1.459(8) .
C4 C5 1.384(8) .
C4 H4 0.9500 .
C5 N1 1.339(8) .
C5 H5 0.9500 .
C6 C7 1.329(7) .
C6 H6 0.9500 .
C7 C8 1.460(8) .
C7 H7 0.9500 .
C8 C13 1.404(7) .
C8 C9 1.409(7) .
C9 C10 1.420(7) .
C9 C21 1.514(7) .
C10 C11 1.404(7) .
C10 C22 1.516(7) .
C11 C12 1.398(7) .
C11 C14 1.459(8) .
C12 C13 1.376(8) .
C12 H12 0.9500 .
C13 H13 0.9500 .
C14 C15 1.323(7) .
C14 H14 0.9500 .
C15 C16 1.471(8) .
C15 H15 0.9500 .
C16 C17 1.376(8) .
C16 C20 1.385(9) .
C17 C18 1.386(8) .
C17 H17 0.9500 .
C18 N2 1.311(8) .
C18 H18 0.9500 .
C19 N2 1.323(9) .
C19 C20 1.367(11) .
C19 H19 0.9500 .
C20 H20 0.9500 .
C21 N3 1.457(6) .
C21 H21A 0.9900 .
C21 H21B 0.9900 .
C22 N4 1.463(6) .
C22 H22A 0.9900 .
C22 H22B 0.9900 .
C23 O1 1.217(6) .
C23 N5 1.366(7) .
C23 N3 1.372(7) .
C24 O2 1.208(6) .
C24 N4 1.372(6) .
C24 N6 1.384(6) .
C25 N4 1.430(7) .
C25 N3 1.443(6) .
C25 C26 1.543(8) .
C25 C29 1.584(7) .
C26 O3 1.178(6) .
C26 O4 1.317(6) .
C27 O4 1.468(7) .
C27 C28 1.480(9) .
C27 H27A 0.9900 .
C27 H27B 0.9900 .
C28 H28A 0.9800 .
C28 H28B 0.9800 .
C28 H28C 0.9800 .
C29 N6 1.430(6) .
C29 N5 1.445(6) .
C29 C30 1.540(7) .
C30 O5 1.183(6) .
C30 O6 1.329(7) .
C31 O6 1.448(7) .
C31 C32 1.504(10) .
C31 H31A 0.9900 .
C31 H31B 0.9900 .
C32 H32A 0.9800 .
C32 H32B 0.9800 .
C32 H32C 0.9800 .
C33 N5 1.454(6) .
C33 C35 1.517(7) .
C33 H33A 0.9900 .
C33 H33B 0.9900 .
C34 N6 1.461(6) .
C34 C36 1.523(7) .
C34 H34A 0.9900 .
C34 H34B 0.9900 .
C35 C40 1.395(7) .
C35 C36 1.406(7) .
C36 C37 1.401(7) .
C37 O8 1.371(6) .
C37 C38 1.384(8) .
C38 C39 1.384(8) .
C38 H38 0.9500 .
C39 C40 1.385(8) .
C39 H39 0.9500 .
C40 O7 1.375(6) .
C41 O8 1.428(7) .
C41 H41A 0.9800 .
C41 H41B 0.9800 .
C41 H41C 0.9800 .
C42 O7 1.435(7) .
C42 H42A 0.9800 .
C42 H42B 0.9800 .
C42 H42C 0.9800 .
C43 Cl1 1.688(11) .
C43 Cl2 1.735(14) .
C43 Cl3 1.847(13) .
C43 H43 1.0000 .
C43' Cl1' 1.734(17) .
C43' Cl2' 1.742(17) .
C43' Cl3' 1.865(17) .
C43' H43' 1.0000 .
Cl1' Cl1' 1.344(12) 2_757
C44 Cl6 1.751(6) .
C44 Cl4 1.757(7) .
C44 Cl5 1.771(7) .
C44 H44 1.0000 .
C44' Cl6' 1.75(2) .
C44' Cl4' 1.76(2) .
C44' Cl5' 1.79(2) .
C44' H44' 1.0000 .
